data_1544835
loop_
_publ_author_name
'Roszak, Kinga'
'Katrusiak, Andrzej'
'Dega-Szafran, Zofia'
'Komasa, Anna'
'Kowalczyk, Iwona'
'Szafran, Miros\/law'

_publ_contact_author_address
;
Faculty of Chemistry,
Adam Mickiewicz University,
Umultowska 89b, 61-614 Pozna\'n
Poland
;
_publ_contact_author_email katran@amu.edu.pl
_publ_contact_author_fax +48(61)8291555
_publ_contact_author_name
;
Andrzej Katrusiak
;
_publ_contact_author_phone +48(61)8291590
_publ_section_title
;
 Conformational flexibility and pseudosymmetric aggregation in a betainium
 salt hydrate
;
_journal_name_full 'Structural Chemistry'
_journal_paper_doi 10.1007/s11224-016-0889-4
_journal_year 2016
_chemical_formula_moiety 'C10 H14 N O2, I, H2 O'
_chemical_formula_sum 'C10 H16 I N O3'
_chemical_formula_weight 325.14
_chemical_name_common
;
3-(trimethylammonium)-benzoic acid iodide hydrate
;
_chemical_name_systematic
;
3-(trimethylammonium)-benzoic acid iodide hydrate
;
_space_group_IT_number 7
_symmetry_cell_setting monoclinic
_symmetry_space_group_name_Hall 'P -2yc'
_symmetry_space_group_name_H-M 'P 1 c 1'
_atom_sites_solution_hydrogens geom
_atom_sites_solution_primary direct
_atom_sites_solution_secondary difmap
_audit_creation_method SHELXL
_cell_angle_alpha 90.00
_cell_angle_beta 118.540(9)
_cell_angle_gamma 90.00
_cell_formula_units_Z 8
_cell_length_a 19.5390(13)
_cell_length_b 7.7180(3)
_cell_length_c 19.6520(13)
_cell_measurement_reflns_used 11287
_cell_measurement_temperature 260(2)
_cell_measurement_theta_max 29.31
_cell_measurement_theta_min 2.89
_cell_volume 2603.4(3)
_computing_cell_refinement 'Bruker FRAMBO'
_computing_data_collection 'Bruker FRAMBO'
_computing_data_reduction 'Bruker SHELXTL'
_computing_molecular_graphics
;X-Seed (Barbour, 2001) 
and POV-Ray (Persistence of Vision, 2004)
Mercury (2008)
;
_computing_publication_material 'SHELXL (Sheldrick, 2014)'
_computing_structure_refinement 'SHELXL (Sheldrick, 2014)'
_computing_structure_solution 'SHELXS (Sheldrick, 2014)'
_diffrn_ambient_temperature 260(2)
_diffrn_measured_fraction_theta_full 0.999
_diffrn_measured_fraction_theta_max 0.999
_diffrn_measurement_device_type 'multiwire proportional'
_diffrn_measurement_method 'phi and omega scans'
_diffrn_radiation_monochromator graphite
_diffrn_radiation_source 'fine-focus sealed tube'
_diffrn_radiation_type MoK\a
_diffrn_radiation_wavelength 0.71073
_diffrn_reflns_av_R_equivalents 0.0731
_diffrn_reflns_av_sigmaI/netI 0.0415
_diffrn_reflns_limit_h_max 26
_diffrn_reflns_limit_h_min -25
_diffrn_reflns_limit_k_max 10
_diffrn_reflns_limit_k_min -10
_diffrn_reflns_limit_l_max 26
_diffrn_reflns_limit_l_min -24
_diffrn_reflns_number 23219
_diffrn_reflns_theta_full 26.00
_diffrn_reflns_theta_max 29.31
_diffrn_reflns_theta_min 2.89
_exptl_absorpt_coefficient_mu 2.450
_exptl_absorpt_correction_T_max 0.822
_exptl_absorpt_correction_T_min 0.745
_exptl_absorpt_correction_type multi-scan
_exptl_absorpt_process_details
; 
Correction for absorption was made using XEMP (SHELXTL, 
Sheldrick (2014).
;
_exptl_crystal_colour colourless
_exptl_crystal_density_diffrn 1.659
_exptl_crystal_density_method 'not measured'
_exptl_crystal_description plate
_exptl_crystal_F_000 1280
_exptl_crystal_size_max 0.25
_exptl_crystal_size_mid 0.10
_exptl_crystal_size_min 0.08
_refine_diff_density_max 0.888
_refine_diff_density_min -0.842
_refine_diff_density_rms 0.199
_refine_ls_abs_structure_details 'Flack H D (1983), Acta Cryst. A39, 876-881'
_refine_ls_abs_structure_Flack 0.1(1)
_refine_ls_extinction_expression Fc^*^=kFc[1+0.001xFc^2^\l^3^/sin(2\q)]^-1/4^
_refine_ls_extinction_method SHELXL
_refine_ls_goodness_of_fit_ref 1.067
_refine_ls_hydrogen_treatment constr
_refine_ls_matrix_type full
_refine_ls_number_parameters 554
_refine_ls_number_reflns 11287
_refine_ls_number_restraints 37
_refine_ls_restrained_S_all 1.100
_refine_ls_R_factor_all 0.0992
_refine_ls_R_factor_gt 0.0577
_refine_ls_shift/su_max 0.000
_refine_ls_shift/su_mean 0.000
_refine_ls_structure_factor_coef Fsqd
_refine_ls_weighting_details 'calc w=1/[\s^2^(Fo^2^)+(0.0218P)^2^+0.2513P] where P=(Fo^2^+2Fc^2^)/3'
_refine_ls_weighting_scheme calc
_refine_ls_wR_factor_gt 0.0810
_refine_ls_wR_factor_ref 0.1209
_reflns_number_gt 11010
_reflns_number_total 11287
_reflns_threshold_expression >2sigma(I)
_journal_article_reference 'Structural Chemistry'
_cod_data_source_file CIF.cif
_cod_data_source_block 260
_cod_original_sg_symbol_H-M Pc
_cod_database_code 1544835

loop_
_symmetry_equiv_pos_as_xyz
'x, y, z'
'x, -y, z+1/2'

loop_
_atom_site_label
_atom_site_type_symbol
_atom_site_fract_x
_atom_site_fract_y
_atom_site_fract_z
_atom_site_U_iso_or_equiv
_atom_site_adp_type
_atom_site_occupancy
_atom_site_symmetry_multiplicity
_atom_site_calc_flag
_atom_site_refinement_flags
_atom_site_disorder_assembly
_atom_site_disorder_group
I1 I 0.13350(7) 0.97380(2) 0.18071(7) 0.05340(5) Uani 1 1 d DU . .
I2 I -0.18731(7) 0.48480(2) 0.01108(6) 0.05350(6) Uani 1 1 d DU . .
I3 I 0.30198(7) 0.52596(9) -0.00132(7) 0.05100(5) Uani 1 1 d DU . .
I4 I 0.62335(6) 0.98474(9) 0.66844(7) 0.05260(5) Uani 1 1 d DU . .
O1 O -0.12160(8) 0.8550(4) -0.13340(7) 0.0590(9) Uani 1 1 d DU . .
H1 H -0.1598 0.8035 -0.1365 0.089 Uiso 1 1 calc R . .
O2 O -0.15340(4) 1.05400(3) -0.06540(4) 0.0420(6) Uani 1 1 d DU . .
C7 C -0.11030(8) 1.00200(4) -0.09190(9) 0.0290(8) Uani 1 1 d DU . .
C1 C -0.03040(1) 1.09300(3) -0.07140(1) 0.03100(5) Uani 1 1 d DU . .
C2 C -0.01520(9) 1.2500(2) -0.02530(9) 0.0200(4) Uani 1 1 d U . .
H2 H -0.0487 1.2929 -0.0080 0.024 Uiso 1 1 calc R . .
C3 C 0.06120(9) 1.3380(2) -0.00850(1) 0.0300(4) Uani 1 1 d U . .
C4 C 0.10270(1) 1.2750(2) -0.03330(1) 0.0350(5) Uani 1 1 d DU . .
H4 H 0.1507 1.3284 -0.0176 0.043 Uiso 1 1 calc R . .
C5 C 0.08630(1) 1.1380(3) -0.08090(1) 0.0450(6) Uani 1 1 d DU . .
H5 H 0.1171 1.1078 -0.1034 0.054 Uiso 1 1 calc RD . .
C6 C 0.02370(1) 1.0490(2) -0.09360(1) 0.0550(6) Uani 1 1 d DU . .
H6 H 0.0156 0.9453 -0.1204 0.066 Uiso 1 1 calc R . .
N1 N 0.07890(7) 1.49550(8) 0.04670(8) 0.0300(4) Uani 1 1 d U . .
C8 C 0.02830(7) 1.51400(7) 0.08080(8) 0.0580(4) Uani 1 1 d U . .
H8A H -0.0231 1.5450 0.0413 0.087 Uiso 1 1 calc R . .
H8B H 0.0481 1.6047 0.1193 0.087 Uiso 1 1 calc R . .
H8C H 0.0264 1.4077 0.1047 0.087 Uiso 1 1 calc R . .
C9 C 0.16020(5) 1.46570(2) 0.11250(5) 0.0320(2) Uani 1 1 d U . .
H9A H 0.1608 1.3626 0.1400 0.048 Uiso 1 1 calc R . .
H9B H 0.1756 1.5630 0.1471 0.048 Uiso 1 1 calc R . .
H9C H 0.1958 1.4528 0.0920 0.048 Uiso 1 1 calc R . .
C10 C 0.07960(7) 1.64610(3) -0.00140(6) 0.0430(3) Uani 1 1 d U . .
H10A H 0.1204 1.6302 -0.0149 0.065 Uiso 1 1 calc R . .
H10B H 0.0885 1.7513 0.0277 0.065 Uiso 1 1 calc R . .
H10C H 0.0304 1.6530 -0.0478 0.065 Uiso 1 1 calc R . .
O11 O 0.06970(8) 1.54460(6) 0.26240(8) 0.0610(4) Uani 1 1 d U . .
H11 H 0.1073 1.4798 0.2765 0.092 Uiso 1 1 calc RD . .
O12 O 0.02570(7) 1.34250(6) 0.31410(7) 0.0450(3) Uani 1 1 d U . .
C17 C 0.02380(1) 1.4890(2) 0.29250(1) 0.0510(6) Uani 1 1 d U . .
C11 C -0.04410(1) 1.5890(3) 0.26100(1) 0.0300(5) Uani 1 1 d DU . .
C12 C -0.05840(2) 1.7430(3) 0.21770(1) 0.0400(6) Uani 1 1 d U . .
H12 H -0.0211 1.7824 0.2047 0.049 Uiso 1 1 calc R . .
C13 C -0.12580(1) 1.8380(3) 0.19410(1) 0.0270(5) Uani 1 1 d U . .
C14 C -0.17800(2) 1.7940(3) 0.22170(1) 0.0440(6) Uani 1 1 d U . .
H14 H -0.2212 1.8632 0.2100 0.052 Uiso 1 1 calc R . .
C15 C -0.16470(3) 1.6500(3) 0.26540(2) 0.0540(6) Uani 1 1 d U . .
H15 H -0.1979 1.6222 0.2854 0.064 Uiso 1 1 calc R . .
C16 C -0.10200(1) 1.5450(3) 0.28040(1) 0.0380(5) Uani 1 1 d DU . .
H16 H -0.0980 1.4395 0.3048 0.046 Uiso 1 1 calc R . .
N2 N -0.13670(1) 1.9910(2) 0.14450(1) 0.0400(4) Uani 1 1 d DU . .
C18 C -0.07380(7) 2.04870(8) 0.13500(8) 0.0430(4) Uani 1 1 d DU . .
H18A H -0.0286 2.0604 0.1849 0.065 Uiso 1 1 calc R . .
H18B H -0.0862 2.1588 0.1092 0.065 Uiso 1 1 calc R . .
H18C H -0.0634 1.9660 0.1046 0.065 Uiso 1 1 calc R . .
C19 C -0.21270(3) 1.9890(3) 0.06540(2) 0.0430(7) Uani 1 1 d U . .
H19A H -0.2132 1.8879 0.0368 0.065 Uiso 1 1 calc R . .
H19B H -0.2149 2.0910 0.0365 0.065 Uiso 1 1 calc R . .
H19C H -0.2570 1.9868 0.0742 0.065 Uiso 1 1 calc R . .
C20 C -0.13690(1) 2.1530(3) 0.18360(2) 0.0430(7) Uani 1 1 d U . .
H20A H -0.1802 2.1525 0.1940 0.065 Uiso 1 1 calc R . .
H20B H -0.1415 2.2494 0.1509 0.065 Uiso 1 1 calc R . .
H20C H -0.0892 2.1621 0.2314 0.065 Uiso 1 1 calc R . .
O21 O 0.55300(6) 1.63500(4) 0.30720(6) 0.0380(3) Uani 1 1 d DU . .
H21 H 0.5992 1.6609 0.3259 0.057 Uiso 1 1 calc RD . .
O22 O 0.59540(7) 1.42450(6) 0.26270(7) 0.0580(4) Uani 1 1 d DU . .
C27 C 0.54090(8) 1.48140(6) 0.27180(1) 0.0300(4) Uani 1 1 d DU . .
C21 C 0.47060(1) 1.3990(2) 0.25320(1) 0.0230(4) Uani 1 1 d U . .
C22 C 0.44930(1) 1.2630(3) 0.20970(1) 0.0390(5) Uani 1 1 d U . .
H22 H 0.4833 1.2256 0.1921 0.047 Uiso 1 1 calc R . .
C23 C 0.38760(9) 1.1750(2) 0.18800(9) 0.0220(4) Uani 1 1 d U . .
C24 C 0.33130(1) 1.2280(3) 0.21790(1) 0.0380(5) Uani 1 1 d U . .
H24 H 0.2870 1.1641 0.2079 0.046 Uiso 1 1 calc R . .
C25 C 0.35210(1) 1.3770(2) 0.26080(1) 0.0330(5) Uani 1 1 d DU . .
H25 H 0.3183 1.4211 0.2774 0.040 Uiso 1 1 calc RD . .
C26 C 0.42260(8) 1.46930(1) 0.28140(8) 0.0170(3) Uani 1 1 d DU . .
H26 H 0.4359 1.5692 0.3115 0.020 Uiso 1 1 calc R . .
N3 N 0.36420(7) 1.01320(9) 0.14270(8) 0.0300(4) Uani 1 1 d DU . .
C28 C 0.37540(9) 1.0340(2) 0.06800(9) 0.0430(6) Uani 1 1 d U . .
H28A H 0.3553 1.1448 0.0444 0.065 Uiso 1 1 calc R . .
H28B H 0.3477 0.9437 0.0317 0.065 Uiso 1 1 calc R . .
H28C H 0.4298 1.0274 0.0829 0.065 Uiso 1 1 calc R . .
C29 C 0.28230(7) 0.9530(2) 0.10660(9) 0.0430(5) Uani 1 1 d DU . .
H29A H 0.2714 0.9080 0.1460 0.065 Uiso 1 1 calc R . .
H29B H 0.2744 0.8634 0.0697 0.065 Uiso 1 1 calc R . .
H29C H 0.2480 1.0482 0.0809 0.065 Uiso 1 1 calc R . .
C30 C 0.41670(7) 0.86370(6) 0.18410(7) 0.0430(4) Uani 1 1 d U . .
H30A H 0.4669 0.9065 0.2213 0.065 Uiso 1 1 calc R . .
H30B H 0.4221 0.7910 0.1473 0.065 Uiso 1 1 calc R . .
H30C H 0.3946 0.7977 0.2102 0.065 Uiso 1 1 calc R . .
O31 O 0.35790(7) 1.04870(5) 0.40310(7) 0.0460(3) Uani 1 1 d DU . .
H31 H 0.3238 0.9762 0.3932 0.069 Uiso 1 1 calc RD . .
O32 O 0.39990(8) 0.84870(8) 0.35340(8) 0.0690(4) Uani 1 1 d DU . .
C37 C 0.41670(8) 0.97700(9) 0.39640(9) 0.0330(4) Uani 1 1 d DU . .
C31 C 0.48550(1) 1.1010(3) 0.41420(1) 0.0300(4) Uani 1 1 d DU . .
C32 C 0.49430(1) 1.2410(2) 0.46130(1) 0.0270(5) Uani 1 1 d U . .
H32 H 0.4580 1.2668 0.4777 0.032 Uiso 1 1 calc R . .
C33 C 0.55910(1) 1.3410(3) 0.48260(1) 0.0320(5) Uani 1 1 d U . .
C34 C 0.61590(1) 1.3000(3) 0.46320(1) 0.0300(5) Uani 1 1 d U . .
H34 H 0.6602 1.3686 0.4800 0.036 Uiso 1 1 calc R . .
C35 C 0.60520(1) 1.1480(2) 0.41580(1) 0.0290(5) Uani 1 1 d DU . .
H35 H 0.6439 1.1145 0.4038 0.034 Uiso 1 1 calc R . .
C36 C 0.53730(1) 1.0530(2) 0.38870(1) 0.0310(4) Uani 1 1 d DU . .
H36 H 0.5270 0.9605 0.3548 0.037 Uiso 1 1 calc R . .
N4 N 0.58110(8) 1.50070(1) 0.53480(9) 0.0250(4) Uani 1 1 d DU . .
C38 C 0.52440(8) 1.51310(1) 0.57090(8) 0.0550(4) Uani 1 1 d U . .
H38A H 0.4725 1.5373 0.5306 0.083 Uiso 1 1 calc R . .
H38B H 0.5414 1.6045 0.6086 0.083 Uiso 1 1 calc R . .
H38C H 0.5248 1.4052 0.5954 0.083 Uiso 1 1 calc R . .
C39 C 0.59130(8) 1.65410(1) 0.49280(8) 0.0330(3) Uani 1 1 d DU . .
H39A H 0.6311 1.6289 0.4788 0.049 Uiso 1 1 calc R . .
H39B H 0.6062 1.7539 0.5260 0.049 Uiso 1 1 calc R . .
H39C H 0.5431 1.6771 0.4468 0.049 Uiso 1 1 calc R . .
C40 C 0.65580(8) 1.47040(8) 0.60430(8) 0.0330(3) Uani 1 1 d U . .
H40A H 0.6531 1.3650 0.6289 0.050 Uiso 1 1 calc R . .
H40B H 0.6671 1.5655 0.6396 0.050 Uiso 1 1 calc R . .
H40C H 0.6963 1.4608 0.5901 0.050 Uiso 1 1 calc R . .
O4W O 0.24090(5) 0.8459(1) 0.3758(4) 0.0340(2) Uani 1 1 d GU . .
H14W H 0.2436 0.7496 0.3986 0.051 Uiso 1 1 d GD . .
H24W H 0.1937 0.8640 0.3411 0.051 Uiso 1 1 d GD . .
O1W O -0.2434(7) 0.6951(7) -0.1747(8) 0.0340(4) Uani 1 1 d GU . .
H11W H -0.2555 0.6151 -0.1522 0.051 Uiso 1 1 d GD . .
H21W H -0.2823 0.7630 -0.1986 0.051 Uiso 1 1 d GD . .
O3W O 0.6802(6) 1.8267(7) 0.3500(7) 0.0340(4) Uani 1 1 d GU . .
H13W H 0.7180 1.7894 0.3923 0.051 Uiso 1 1 d GD . .
H23W H 0.6936 1.8268 0.3144 0.051 Uiso 1 1 d GD . .
O2W O 0.1915(1) 1.3430(3) 0.3010(9) 0.0340(7) Uani 1 1 d GU . .
H12W H 0.2356 1.3696 0.3393 0.051 Uiso 1 1 d GD . .
H22W H 0.1796 1.2394 0.3068 0.051 Uiso 1 1 d GD . .

loop_
_atom_site_aniso_label
_atom_site_aniso_U_11
_atom_site_aniso_U_22
_atom_site_aniso_U_33
_atom_site_aniso_U_23
_atom_site_aniso_U_13
_atom_site_aniso_U_12
I1 0.0557(12) 0.0488(10) 0.0615(12) -0.0069(11) 0.0326(10) -0.0072(11)
I2 0.0592(13) 0.0444(11) 0.0666(14) 0.0034(10) 0.0379(12) 0.0091(10)
I3 0.0447(10) 0.0433(10) 0.0618(12) -0.0063(11) 0.0228(9) -0.0080(11)
I4 0.0462(11) 0.0405(10) 0.0758(15) -0.0034(10) 0.0330(11) -0.0104(10)
O1 0.060(11) 0.057(11) 0.065(11) -0.008(7) 0.032(8) -0.005(7)
O2 0.042(8) 0.044(8) 0.044(8) -0.006(6) 0.024(6) -0.002(6)
C7 0.028(10) 0.026(10) 0.029(10) -0.001(6) 0.012(7) -0.006(6)
C1 0.029(6) 0.033(7) 0.035(7) 0.001(4) 0.018(5) 0.000(4)
C2 0.023(5) 0.023(6) 0.019(5) -0.004(4) 0.012(4) 0.003(4)
C3 0.027(6) 0.029(6) 0.032(6) -0.005(4) 0.010(4) -0.007(4)
C4 0.031(6) 0.034(7) 0.041(7) -0.003(4) 0.017(5) -0.001(4)
C5 0.042(7) 0.046(8) 0.053(7) -0.008(5) 0.027(5) 0.003(5)
C6 0.060(8) 0.046(7) 0.055(7) -0.008(5) 0.023(5) 0.002(5)
N1 0.030(5) 0.026(5) 0.030(5) -0.014(4) 0.011(4) -0.005(4)
C8 0.055(5) 0.067(6) 0.063(6) -0.023(5) 0.037(5) -0.014(4)
C9 0.032(4) 0.032(5) 0.021(4) 0.004(4) 0.004(4) 0.001(4)
C10 0.053(5) 0.030(5) 0.039(5) 0.006(4) 0.016(4) -0.002(4)
O11 0.064(6) 0.058(6) 0.066(6) 0.010(4) 0.034(4) 0.015(4)
O12 0.045(5) 0.033(5) 0.057(5) 0.019(4) 0.024(4) 0.011(4)
C17 0.055(7) 0.051(8) 0.046(8) -0.001(5) 0.025(5) -0.005(5)
C11 0.035(6) 0.030(6) 0.026(6) -0.002(4) 0.015(5) -0.001(4)
C12 0.043(7) 0.041(8) 0.038(7) 0.001(5) 0.019(5) -0.005(5)
C13 0.035(6) 0.022(6) 0.022(6) -0.003(4) 0.013(5) 0.003(4)
C14 0.041(7) 0.046(8) 0.046(7) 0.007(5) 0.022(5) -0.004(5)
C15 0.053(8) 0.055(8) 0.055(8) 0.001(5) 0.028(5) -0.004(5)
C16 0.049(7) 0.031(6) 0.029(6) -0.002(4) 0.015(5) -0.002(4)
N2 0.037(6) 0.035(6) 0.042(6) -0.002(4) 0.015(4) 0.001(4)
C18 0.041(5) 0.047(6) 0.051(6) 0.008(4) 0.030(4) 0.003(4)
C19 0.041(5) 0.047(6) 0.051(6) 0.008(4) 0.030(4) 0.003(4)
C20 0.041(5) 0.047(6) 0.051(6) 0.008(4) 0.030(4) 0.003(4)
O21 0.038(4) 0.035(5) 0.046(5) -0.020(4) 0.024(4) -0.012(3)
O22 0.052(5) 0.056(5) 0.072(6) -0.008(4) 0.034(4) -0.003(4)
C27 0.036(6) 0.030(6) 0.025(6) -0.001(4) 0.014(4) 0.009(4)
C21 0.025(6) 0.018(6) 0.022(6) 0.003(4) 0.007(4) -0.001(4)
C22 0.039(7) 0.043(7) 0.038(7) 0.002(5) 0.020(5) 0.005(5)
C23 0.019(5) 0.024(5) 0.028(5) -0.003(4) 0.016(4) 0.002(4)
C24 0.038(7) 0.038(7) 0.039(7) -0.002(4) 0.019(5) -0.001(4)
C25 0.035(6) 0.033(6) 0.041(6) -0.004(4) 0.025(5) 0.007(4)
C26 0.020(5) 0.012(5) 0.013(5) -0.001(4) 0.002(4) -0.003(4)
N3 0.027(5) 0.036(6) 0.027(5) -0.008(4) 0.014(4) -0.011(4)
C28 0.041(5) 0.047(6) 0.051(6) 0.008(4) 0.030(4) 0.003(4)
C29 0.041(5) 0.047(6) 0.051(6) 0.008(4) 0.030(4) 0.003(4)
C30 0.041(5) 0.047(6) 0.051(6) 0.008(4) 0.030(4) 0.003(4)
O31 0.045(5) 0.047(5) 0.052(5) -0.014(4) 0.028(4) -0.021(4)
O32 0.070(6) 0.055(6) 0.075(6) -0.023(4) 0.029(4) -0.015(4)
C37 0.039(6) 0.035(6) 0.023(6) 0.007(4) 0.012(4) -0.003(4)
C31 0.030(6) 0.025(6) 0.030(6) 0.006(4) 0.010(4) -0.005(4)
C32 0.029(6) 0.024(6) 0.026(6) -0.001(4) 0.012(5) 0.000(4)
C33 0.032(6) 0.027(7) 0.032(7) -0.001(4) 0.011(5) 0.008(4)
C34 0.029(6) 0.034(6) 0.030(6) 0.000(4) 0.017(5) -0.007(4)
C35 0.029(6) 0.031(6) 0.032(6) -0.002(4) 0.020(4) 0.004(4)
C36 0.040(6) 0.028(6) 0.025(6) 0.005(4) 0.016(5) 0.010(4)
N4 0.024(5) 0.023(5) 0.027(5) -0.006(4) 0.012(4) -0.005(4)
C38 0.059(6) 0.062(6) 0.054(6) -0.021(5) 0.035(5) -0.008(5)
C39 0.040(5) 0.022(5) 0.036(5) -0.002(4) 0.019(4) -0.002(4)
C40 0.032(5) 0.025(5) 0.027(5) -0.009(4) 0.002(4) -0.001(4)
O4W 0.023(3) 0.035(4) 0.040(4) 0.007(3) 0.012(3) -0.008(3)
O1W 0.023(3) 0.035(4) 0.040(4) 0.007(3) 0.012(3) -0.008(3)
O3W 0.023(3) 0.035(4) 0.040(4) 0.007(3) 0.012(3) -0.008(3)
O2W 0.023(3) 0.035(4) 0.040(4) 0.007(3) 0.012(3) -0.008(3)

loop_
_atom_type_symbol
_atom_type_description
_atom_type_scat_dispersion_real
_atom_type_scat_dispersion_imag
_atom_type_scat_source
C C 0.0033 0.0016 'International Tables Vol C Tables 4.2.6.8 and 6.1.1.4'
H H 0.0000 0.0000 'International Tables Vol C Tables 4.2.6.8 and 6.1.1.4'
N N 0.0061 0.0033 'International Tables Vol C Tables 4.2.6.8 and 6.1.1.4'
O O 0.0106 0.0060 'International Tables Vol C Tables 4.2.6.8 and 6.1.1.4'
I I -0.4742 1.8119 'International Tables Vol C Tables 4.2.6.8 and 6.1.1.4'

loop_
_geom_angle_atom_site_label_1
_geom_angle_atom_site_label_2
_geom_angle_atom_site_label_3
_geom_angle
_geom_angle_site_symmetry_1
_geom_angle_site_symmetry_3
C7 O1 H1 109.5 . .
O2 C7 O1 124.93(14) . .
O2 C7 C1 122.15(8) . .
O1 C7 C1 112.57(13) . .
C7 C1 C6 129.06(7) . .
C7 C1 C2 114.39(9) . .
C6 C1 C2 116.55(9) . .
C1 C2 C3 113.1(15) . .
C1 C2 H2 123.4 . .
C3 C2 H2 123.4 . .
C4 C3 C2 120.1(18) . .
C4 C3 N1 128.2(16) . .
C2 C3 N1 111.57(13) . .
C5 C4 C3 127.1(19) . .
C5 C4 H4 116.4 . .
C3 C4 H4 116.5 . .
C6 C5 C4 115.6(19) . .
C6 C5 H5 122.2 . .
C4 C5 H5 122.2 . .
C5 C6 C1 126.86(12) . .
C5 C6 H6 116.6 . .
C1 C6 H6 116.4 . .
C10 N1 C8 115.47(9) . .
C10 N1 C3 103.41(10) . .
C8 N1 C3 115.37(11) . .
C10 N1 C9 109.52(10) . .
C8 N1 C9 106.92(11) . .
C3 N1 C9 105.69(8) . .
N1 C8 H8A 109.5 . .
N1 C8 H8B 109.5 . .
H8A C8 H8B 109.5 . .
N1 C8 H8C 109.5 . .
H8A C8 H8C 109.5 . .
H8B C8 H8C 109.5 . .
N1 C9 H9A 109.5 . .
N1 C9 H9B 109.5 . .
H9A C9 H9B 109.5 . .
N1 C9 H9C 109.5 . .
H9A C9 H9C 109.5 . .
H9B C9 H9C 109.5 . .
N1 C10 H10A 109.5 . .
N1 C10 H10B 109.5 . .
H10A C10 H10B 109.5 . .
N1 C10 H10C 109.5 . .
H10A C10 H10C 109.5 . .
H10B C10 H10C 109.5 . .
C17 O11 H11 109.6 . .
O12 C17 O11 122.38(11) . .
O12 C17 C11 122.57(11) . .
O11 C17 C11 108.49(11) . .
C16 C11 C12 114.6(18) . .
C16 C11 C17 117.9(17) . .
C12 C11 C17 127.24(7) . .
C13 C12 C11 122.21(9) . .
C13 C12 H12 119.0 . .
C11 C12 H12 118.9 . .
C12 C13 C14 119.58(16) . .
C12 C13 N2 117.34(8) . .
C14 C13 N2 122.94(12) . .
C15 C14 C13 119.26(13) . .
C15 C14 H14 120.5 . .
C13 C14 H14 120.3 . .
C16 C15 C14 120.0(2) . .
C16 C15 H15 120.0 . .
C14 C15 H15 120.0 . .
C15 C16 C11 123.47(18) . .
C15 C16 H16 118.3 . .
C11 C16 H16 118.3 . .
C19 N2 C20 106.96(10) . .
C19 N2 C13 114.75(11) . .
C20 N2 C13 111.72(7) . .
C19 N2 C18 110.47(7) . .
C20 N2 C18 91.20(9) . .
C13 N2 C18 118.81(7) . .
N2 C18 H18A 109.5 . .
N2 C18 H18B 109.4 . .
H18A C18 H18B 109.5 . .
N2 C18 H18C 109.5 . .
H18A C18 H18C 109.5 . .
H18B C18 H18C 109.5 . .
N2 C19 H19A 109.5 . .
N2 C19 H19B 109.5 . .
H19A C19 H19B 109.5 . .
N2 C19 H19C 109.4 . .
H19A C19 H19C 109.5 . .
H19B C19 H19C 109.5 . .
N2 C20 H20A 109.3 . .
N2 C20 H20B 109.6 . .
H20A C20 H20B 109.5 . .
N2 C20 H20C 109.5 . .
H20A C20 H20C 109.5 . .
H20B C20 H20C 109.5 . .
C27 O21 H21 109.5 . .
O22 C27 O21 115.9(13) . .
O22 C27 C21 127.3(13) . .
O21 C27 C21 116.7(12) . .
C22 C21 C26 120.6(17) . .
C22 C21 C27 120.7(16) . .
C26 C21 C27 118.7(15) . .
C21 C22 C23 127.79(10) . .
C21 C22 H22 116.0 . .
C23 C22 H22 116.0 . .
C22 C23 C24 118.07(14) . .
C22 C23 N3 129.0(15) . .
C24 C23 N3 112.6(14) . .
C23 C24 C25 113.90(10) . .
C23 C24 H24 123.1 . .
C25 C24 H24 123.1 . .
C24 C25 C26 123.9(16) . .
C24 C25 H25 118.1 . .
C26 C25 H25 118.1 . .
C21 C26 C25 115.6(15) . .
C21 C26 H26 122.2 . .
C25 C26 H26 122.2 . .
C29 N3 C23 120.5(13) . .
C29 N3 C28 100.6(11) . .
C23 N3 C28 109.3(12) . .
C29 N3 C30 108.7(12) . .
C23 N3 C30 112.9(12) . .
C28 N3 C30 102.7(11) . .
N3 C28 H28A 109.5 . .
N3 C28 H28B 109.5 . .
H28A C28 H28B 109.5 . .
N3 C28 H28C 109.5 . .
H28A C28 H28C 109.5 . .
H28B C28 H28C 109.5 . .
N3 C29 H29A 109.5 . .
N3 C29 H29B 109.5 . .
H29A C29 H29B 109.5 . .
N3 C29 H29C 109.5 . .
H29A C29 H29C 109.5 . .
H29B C29 H29C 109.5 . .
N3 C30 H30A 109.4 . .
N3 C30 H30B 109.5 . .
H30A C30 H30B 109.5 . .
N3 C30 H30C 109.5 . .
H30A C30 H30C 109.5 . .
H30B C30 H30C 109.5 . .
C37 O31 H31 109.4 . .
O32 C37 O31 115.94(15) . .
O32 C37 C31 124.5(13) . .
O31 C37 C31 114.5(12) . .
C32 C31 C36 125.3(18) . .
C32 C31 C37 116.90(6) . .
C36 C31 C37 117.4(16) . .
C31 C32 C33 116.6(17) . .
C31 C32 H32 121.8 . .
C33 C32 H32 121.7 . .
C34 C33 C32 122.60(17) . .
C34 C33 N4 111.6(17) . .
C32 C33 N4 125.70(9) . .
C33 C34 C35 118.5(17) . .
C33 C34 H34 120.8 . .
C35 C34 H34 120.7 . .
C34 C35 C36 119.6(16) . .
C34 C35 H35 120.2 . .
C36 C35 H35 120.2 . .
C35 C36 C31 117.0(17) . .
C35 C36 H36 121.5 . .
C31 C36 H36 121.5 . .
C38 N4 C39 120.1(12) . .
C38 N4 C33 108.6(12) . .
C39 N4 C33 109.4(13) . .
C38 N4 C40 101.1(12) . .
C39 N4 C40 107.6(12) . .
C33 N4 C40 109.4(13) . .
N4 C38 H38A 109.5 . .
N4 C38 H38B 109.5 . .
H38A C38 H38B 109.5 . .
N4 C38 H38C 109.5 . .
H38A C38 H38C 109.5 . .
H38B C38 H38C 109.5 . .
N4 C39 H39A 109.6 . .
N4 C39 H39B 109.4 . .
H39A C39 H39B 109.5 . .
N4 C39 H39C 109.4 . .
H39A C39 H39C 109.5 . .
H39B C39 H39C 109.5 . .
N4 C40 H40A 109.4 . .
N4 C40 H40B 109.4 . .
H40A C40 H40B 109.5 . .
N4 C40 H40C 109.5 . .
H40A C40 H40C 109.5 . .
H40B C40 H40C 109.5 . .
H14W O4W H24W 109.5 . .
H11W O1W H21W 109.6 . .
H13W O3W H23W 109.6 . .
H12W O2W H22W 109.4 . .

loop_
_geom_bond_atom_site_label_1
_geom_bond_atom_site_label_2
_geom_bond_distance
_geom_bond_site_symmetry_2
O1 C7 1.352(3) .
O1 H1 0.8200 .
O2 C7 1.2492(18) .
C7 C1 1.5786(16) .
C1 C6 1.3652(8) .
C1 C2 1.4561(16) .
C2 C3 1.526(3) .
C2 H2 0.9300 .
C3 C4 1.230(2) .
C3 N1 1.5542(16) .
C4 C5 1.345(2) .
C4 H4 0.9300 .
C5 C6 1.318(12) .
C5 H5 0.9300 .
C6 H6 0.9300 .
N1 C10 1.5024(13) .
N1 C8 1.442(2) .
N1 C9 1.5118(17) .
C8 H8A 0.9600 .
C8 H8B 0.9700 .
C8 H8C 0.9600 .
C9 H9A 0.9600 .
C9 H9B 0.9600 .
C9 H9C 0.9600 .
C10 H10A 0.9600 .
C10 H10B 0.9600 .
C10 H10C 0.9600 .
O11 C17 1.3584(17) .
O11 H11 0.8200 .
O12 C17 1.2021(16) .
C17 C11 1.3979(16) .
C11 C16 1.3974(9) .
C11 C12 1.410(2) .
C12 C13 1.3796(18) .
C12 H12 0.9300 .
C13 C14 1.4066(9) .
C13 N2 1.480(2) .
C14 C15 1.352(3) .
C14 H14 0.9300 .
C15 C16 1.380(2) .
C15 H15 0.9300 .
C16 H16 0.9300 .
N2 C19 1.5544(5) .
N2 C20 1.469(2) .
N2 C18 1.400(18) .
C18 H18A 0.9600 .
C18 H18B 0.9600 .
C18 H18C 0.9600 .
C19 H19A 0.9600 .
C19 H19B 0.9600 .
C19 H19C 0.9600 .
C20 H20A 0.9600 .
C20 H20B 0.9600 .
C20 H20C 0.9600 .
O21 C27 1.337(7) .
O21 H21 0.8200 .
O22 C27 1.242(7) .
C27 C21 1.3947(15) .
C21 C22 1.291(2) .
C21 C26 1.406(19) .
C22 C23 1.267(2) .
C22 H22 0.9300 .
C23 C24 1.530(2) .
C23 N3 1.4738(18) .
C24 C25 1.37(2) .
C24 H24 0.9300 .
C25 C26 1.426(16) .
C25 H25 0.9300 .
C26 H26 0.9300 .
N3 C29 1.483(7) .
N3 C28 1.590(2) .
N3 C30 1.499(18) .
C28 H28A 0.9600 .
C28 H28B 0.9600 .
C28 H28C 0.9600 .
C29 H29A 0.9600 .
C29 H29B 0.9600 .
C29 H29C 0.9600 .
C30 H30A 0.9600 .
C30 H30B 0.9600 .
C30 H30C 0.9600 .
O31 C37 1.337(7) .
O31 H31 0.8200 .
O32 C37 1.239(7) .
C37 C31 1.550(2) .
C31 C32 1.380(2) .
C31 C36 1.3775(8) .
C32 C33 1.3666(16) .
C32 H32 0.9300 .
C33 C34 1.3717(8) .
C33 N4 1.530(2) .
C34 C35 1.450(2) .
C34 H34 0.9300 .
C35 C36 1.38(2) .
C35 H35 0.9300 .
C36 H36 0.9300 .
N4 C38 1.578(18) .
N4 C39 1.511(18) .
N4 C40 1.465(2) .
C38 H38A 0.9600 .
C38 H38B 0.9600 .
C38 H38C 0.9600 .
C39 H39A 0.9600 .
C39 H39B 0.9600 .
C39 H39C 0.9600 .
C40 H40A 0.9600 .
C40 H40B 0.9600 .
C40 H40C 0.9600 .
O4W H14W 0.8552 .
O4W H24W 0.8567 .
O1W H11W 0.8555 .
O1W H21W 0.8542 .
O3W H13W 0.8551 .
O3W H23W 0.8561 .
O2W H12W 0.8556 .
O2W H22W 0.8550 .

loop_
_geom_torsion_atom_site_label_1
_geom_torsion_atom_site_label_2
_geom_torsion_atom_site_label_3
_geom_torsion_atom_site_label_4
_geom_torsion
_geom_torsion_site_symmetry_1
_geom_torsion_site_symmetry_2
_geom_torsion_site_symmetry_3
_geom_torsion_site_symmetry_4
O2 C7 C1 C6 177.85(8) . . . .
O1 C7 C1 C6 4.35(16) . . . .
O2 C7 C1 C2 -5.28(14) . . . .
O1 C7 C1 C2 -178.78(13) . . . .
C7 C1 C2 C3 -178.24(9) . . . .
C6 C1 C2 C3 -0.96(13) . . . .
C1 C2 C3 C4 0.0(2) . . . .
C1 C2 C3 N1 -175.00(9) . . . .
C2 C3 C4 C5 5.70(18) . . . .
N1 C3 C4 C5 179.75(12) . . . .
C3 C4 C5 C6 -9.74(19) . . . .
C4 C5 C6 C1 8.49(16) . . . .
C7 C1 C6 C5 173.28(9) . . . .
C2 C1 C6 C5 -3.54(13) . . . .
C4 C3 N1 C10 67.51(15) . . . .
C2 C3 N1 C10 -118.03(12) . . . .
C4 C3 N1 C8 -165.46(11) . . . .
C2 C3 N1 C8 9.01(14) . . . .
C4 C3 N1 C9 -47.57(14) . . . .
C2 C3 N1 C9 126.90(11) . . . .
O12 C17 C11 C16 23.62(16) . . . .
O11 C17 C11 C16 175.70(12) . . . .
O12 C17 C11 C12 -163.76(12) . . . .
O11 C17 C11 C12 -11.68(17) . . . .
C16 C11 C12 C13 -2.41(18) . . . .
C17 C11 C12 C13 -175.22(12) . . . .
C11 C12 C13 C14 8.2(2) . . . .
C11 C12 C13 N2 -176.01(11) . . . .
C12 C13 C14 C15 -5.9(2) . . . .
N2 C13 C14 C15 178.62(11) . . . .
C13 C14 C15 C16 -2.10(19) . . . .
C14 C15 C16 C11 8.31(18) . . . .
C12 C11 C16 C15 -5.90(17) . . . .
C17 C11 C16 C15 167.64(11) . . . .
C12 C13 N2 C19 123.14(11) . . . .
C14 C13 N2 C19 -61.24(15) . . . .
C12 C13 N2 C20 -114.89(11) . . . .
C14 C13 N2 C20 60.73(12) . . . .
C12 C13 N2 C18 -10.72(17) . . . .
C14 C13 N2 C18 164.90(11) . . . .
O22 C27 C21 C22 -13.59(13) . . . .
O21 C27 C21 C22 170.30(10) . . . .
O22 C27 C21 C26 167.79(10) . . . .
O21 C27 C21 C26 -8.32(11) . . . .
C26 C21 C22 C23 -1.4(2) . . . .
C27 C21 C22 C23 179.97(14) . . . .
C21 C22 C23 C24 -2.4(2) . . . .
C21 C22 C23 N3 -175.59(14) . . . .
C22 C23 C24 C25 5.12(19) . . . .
N3 C23 C24 C25 179.40(11) . . . .
C23 C24 C25 C26 -4.54(16) . . . .
C22 C21 C26 C25 2.08(15) . . . .
C27 C21 C26 C25 -179.30(8) . . . .
C24 C25 C26 C21 1.22(15) . . . .
C22 C23 N3 C29 -164.76(15) . . . .
C24 C23 N3 C29 21.73(18) . . . .
C22 C23 N3 C28 -49.2(2) . . . .
C24 C23 N3 C28 137.33(13) . . . .
C22 C23 N3 C30 64.4(2) . . . .
C24 C23 N3 C30 -109.10(15) . . . .
O32 C37 C31 C32 177.86(13) . . . .
O31 C37 C31 C32 23.94(17) . . . .
O32 C37 C31 C36 -8.80(19) . . . .
O31 C37 C31 C36 -162.72(12) . . . .
C36 C31 C32 C33 1.43(18) . . . .
C37 C31 C32 C33 174.18(11) . . . .
C31 C32 C33 C34 -4.35(17) . . . .
C31 C32 C33 N4 -179.42(12) . . . .
C32 C33 C34 C35 2.35(18) . . . .
N4 C33 C34 C35 178.04(10) . . . .
C33 C34 C35 C36 2.75(16) . . . .
C34 C35 C36 C31 -5.38(15) . . . .
C32 C31 C36 C35 3.43(18) . . . .
C37 C31 C36 C35 -169.30(10) . . . .
C34 C33 N4 C38 -166.39(11) . . . .
C32 C33 N4 C38 9.15(17) . . . .
C34 C33 N4 C39 60.69(16) . . . .
C32 C33 N4 C39 -123.78(15) . . . .
C34 C33 N4 C40 -56.99(16) . . . .
C32 C33 N4 C40 118.55(15) . . . .
